data_4118894
loop_
_publ_author_name
'Selvan Demir'
'Joseph M. Zadrozny'
'Michael Nippe'
'Jeffrey R. Long'

_publ_contact_author_address
;Department of Chemistry
University of California, Berkeley
USA
;
_publ_contact_author_email jrlong@chem.berkeley.edu
_publ_contact_author_name 'Jeffrey R. Long'
_publ_contact_author_phone 510-642-0860
_publ_section_title
;
 Exchange Coupling and Magnetic Blocking in Bipyrimidyl Radical-Bridged
 Dilanthanide Complexes
;
_journal_name_full 'Journal of the American Chemical Society'
_journal_page_first 18546
_journal_page_last 18549
_journal_paper_doi 10.1021/ja308945d
_journal_volume 134
_journal_year 2012
_chemical_formula_moiety 'C23 H35 Dy'
_chemical_formula_sum 'C23 H35 Dy'
_chemical_formula_weight 474.01
_chemical_name_common (C5Me5)2Dy(allyl)
_chemical_name_systematic
; 
 ? 
;
_space_group_IT_number 82
_symmetry_cell_setting tetragonal
_symmetry_space_group_name_Hall 'I -4'
_symmetry_space_group_name_H-M 'I -4'
_atom_sites_solution_hydrogens geom
_atom_sites_solution_primary direct
_atom_sites_solution_secondary difmap
_audit_creation_method SHELXL-97
_cell_angle_alpha 90.000(5)
_cell_angle_beta 90.000(5)
_cell_angle_gamma 90.000(5)
_cell_formula_units_Z 8
_cell_length_a 22.618(5)
_cell_length_b 22.618(5)
_cell_length_c 8.397(5)
_cell_measurement_reflns_used 9159
_cell_measurement_temperature 293(2)
_cell_measurement_theta_max 25.4389
_cell_measurement_theta_min 2.5912
_cell_volume 4296(3)
_computing_cell_refinement 'Bruker APEX2 v. 2009.1'
_computing_data_collection 'Bruker APEX2 v. 2009.1'
_computing_data_reduction 'Bruker APEX2 v. 2009.1'
_computing_molecular_graphics DIAMOND
_computing_publication_material CIFTAB
_computing_structure_refinement 'SHELXL-97 (Sheldrick, 2008)'
_computing_structure_solution 'SHELXS-97 (Sheldrick, 2008)'
_diffrn_ambient_temperature 293(2)
_diffrn_detector_area_resol_mean 8.366
_diffrn_measured_fraction_theta_full 0.996
_diffrn_measured_fraction_theta_max 0.996
_diffrn_measurement_device_type 'Bruker APEX-II CCD'
_diffrn_measurement_method '\f and \w scans'
_diffrn_radiation_monochromator 'QUAZAR multilayer mirrors'
_diffrn_radiation_source 'microfocus sealed tube'
_diffrn_radiation_type MoK\a
_diffrn_radiation_wavelength 0.71069
_diffrn_reflns_av_R_equivalents 0.0318
_diffrn_reflns_av_sigmaI/netI 0.0157
_diffrn_reflns_limit_h_max 27
_diffrn_reflns_limit_h_min -27
_diffrn_reflns_limit_k_max 27
_diffrn_reflns_limit_k_min -27
_diffrn_reflns_limit_l_max 10
_diffrn_reflns_limit_l_min -10
_diffrn_reflns_number 43585
_diffrn_reflns_theta_full 25.41
_diffrn_reflns_theta_max 25.41
_diffrn_reflns_theta_min 1.80
_exptl_absorpt_coefficient_mu 3.480
_exptl_absorpt_correction_T_max 0.5428
_exptl_absorpt_correction_T_min 0.4216
_exptl_absorpt_correction_type multi-scan
_exptl_absorpt_process_details SADABS
_exptl_crystal_colour yellow
_exptl_crystal_density_diffrn 1.466
_exptl_crystal_description plate
_exptl_crystal_F_000 1912
_exptl_crystal_size_max 0.30
_exptl_crystal_size_mid 0.20
_exptl_crystal_size_min 0.20
_refine_diff_density_max 1.541
_refine_diff_density_min -0.691
_refine_diff_density_rms 0.061
_refine_ls_abs_structure_details 'Flack H D (1983), Acta Cryst. A39, 876-881'
_refine_ls_abs_structure_Flack 0.005(10)
_refine_ls_extinction_method none
_refine_ls_goodness_of_fit_ref 1.074
_refine_ls_hydrogen_treatment constr
_refine_ls_matrix_type full
_refine_ls_number_parameters 227
_refine_ls_number_reflns 3937
_refine_ls_number_restraints 0
_refine_ls_restrained_S_all 1.074
_refine_ls_R_factor_all 0.0147
_refine_ls_R_factor_gt 0.0146
_refine_ls_shift/su_max 0.006
_refine_ls_shift/su_mean 0.000
_refine_ls_structure_factor_coef Fsqd
_refine_ls_weighting_details 'calc w=1/[\s^2^(Fo^2^)+(0.0128P)^2^+10.3968P] where P=(Fo^2^+2Fc^2^)/3'
_refine_ls_weighting_scheme calc
_refine_ls_wR_factor_gt 0.0362
_refine_ls_wR_factor_ref 0.0362
_reflns_number_gt 3911
_reflns_number_total 3937
_reflns_threshold_expression >2sigma(I)
_cod_data_source_file ja308945d_si_002.cif
_cod_data_source_block (C5Me5)2Dy(allyl)
_cod_database_code 4118894

loop_
_symmetry_equiv_pos_as_xyz
'x, y, z'
'-x, -y, z'
'y, -x, -z'
'-y, x, -z'
'x+1/2, y+1/2, z+1/2'
'-x+1/2, -y+1/2, z+1/2'
'y+1/2, -x+1/2, -z+1/2'
'-y+1/2, x+1/2, -z+1/2'

loop_
_atom_site_label
_atom_site_type_symbol
_atom_site_fract_x
_atom_site_fract_y
_atom_site_fract_z
_atom_site_U_iso_or_equiv
_atom_site_adp_type
_atom_site_occupancy
_atom_site_symmetry_multiplicity
_atom_site_calc_flag
_atom_site_refinement_flags
Dy1 Dy 0.244302(5) 0.943231(5) 0.184595(14) 0.01380(4) Uani 1 1 d .
C1 C 0.15481(13) 0.94393(13) -0.0176(4) 0.0167(6) Uani 1 1 d .
C2 C 0.16971(13) 0.88338(13) 0.0012(3) 0.0163(6) Uani 1 1 d .
C3 C 0.15461(12) 0.86691(12) 0.1614(4) 0.0156(6) Uani 1 1 d .
C4 C 0.13069(13) 0.91702(13) 0.2373(3) 0.0165(6) Uani 1 1 d .
C5 C 0.12979(13) 0.96446(13) 0.1272(4) 0.0169(6) Uani 1 1 d .
C6 C 0.15890(15) 0.97762(14) -0.1726(5) 0.0293(7) Uani 1 1 d .
H6A H 0.1440 1.0170 -0.1576 0.044 Uiso 1 1 calc R
H6B H 0.1359 0.9578 -0.2525 0.044 Uiso 1 1 calc R
H6C H 0.1994 0.9795 -0.2061 0.044 Uiso 1 1 calc R
C7 C 0.18807(14) 0.84337(15) -0.1323(4) 0.0235(7) Uani 1 1 d .
H7A H 0.2264 0.8549 -0.1701 0.035 Uiso 1 1 calc R
H7B H 0.1599 0.8462 -0.2175 0.035 Uiso 1 1 calc R
H7C H 0.1896 0.8033 -0.0946 0.035 Uiso 1 1 calc R
C8 C 0.15400(14) 0.80562(13) 0.2315(4) 0.0232(7) Uani 1 1 d .
H8A H 0.1724 0.7786 0.1586 0.035 Uiso 1 1 calc R
H8B H 0.1139 0.7936 0.2502 0.035 Uiso 1 1 calc R
H8C H 0.1753 0.8056 0.3304 0.035 Uiso 1 1 calc R
C9 C 0.10517(15) 0.91799(16) 0.4034(4) 0.0276(7) Uani 1 1 d .
H9A H 0.1271 0.8915 0.4702 0.041 Uiso 1 1 calc R
H9B H 0.0645 0.9058 0.3998 0.041 Uiso 1 1 calc R
H9C H 0.1076 0.9574 0.4457 0.041 Uiso 1 1 calc R
C10 C 0.09863(14) 1.02253(13) 0.1512(4) 0.0272(8) Uani 1 1 d .
H10A H 0.1001 1.0332 0.2617 0.041 Uiso 1 1 calc R
H10B H 0.0581 1.0189 0.1184 0.041 Uiso 1 1 calc R
H10C H 0.1177 1.0525 0.0888 0.041 Uiso 1 1 calc R
C11 C 0.36273(12) 0.94383(12) 0.1729(4) 0.0168(6) Uani 1 1 d .
C12 C 0.34749(12) 0.93130(12) 0.3322(4) 0.0157(6) Uani 1 1 d .
C13 C 0.31935(12) 0.87521(12) 0.3358(4) 0.0158(6) Uani 1 1 d .
C14 C 0.31789(11) 0.85291(12) 0.1779(4) 0.0151(5) Uani 1 1 d .
C15 C 0.34394(12) 0.89591(13) 0.0767(3) 0.0155(6) Uani 1 1 d .
C16 C 0.39865(14) 0.99541(14) 0.1138(4) 0.0236(7) Uani 1 1 d .
H16A H 0.3938 1.0283 0.1850 0.035 Uiso 1 1 calc R
H16B H 0.3854 1.0064 0.0093 0.035 Uiso 1 1 calc R
H16C H 0.4396 0.9845 0.1096 0.035 Uiso 1 1 calc R
C17 C 0.36471(15) 0.96642(14) 0.4786(4) 0.0213(7) Uani 1 1 d .
H17A H 0.3752 1.0059 0.4479 0.032 Uiso 1 1 calc R
H17B H 0.3979 0.9479 0.5296 0.032 Uiso 1 1 calc R
H17C H 0.3319 0.9677 0.5512 0.032 Uiso 1 1 calc R
C18 C 0.29841(15) 0.84426(14) 0.4850(4) 0.0225(7) Uani 1 1 d .
H18A H 0.2771 0.8717 0.5506 0.034 Uiso 1 1 calc R
H18B H 0.3319 0.8294 0.5427 0.034 Uiso 1 1 calc R
H18C H 0.2729 0.8120 0.4565 0.034 Uiso 1 1 calc R
C19 C 0.30201(14) 0.79079(13) 0.1286(4) 0.0202(7) Uani 1 1 d .
H19A H 0.2753 0.7741 0.2052 0.030 Uiso 1 1 calc R
H19B H 0.3372 0.7672 0.1235 0.030 Uiso 1 1 calc R
H19C H 0.2834 0.7916 0.0259 0.030 Uiso 1 1 calc R
C20 C 0.35530(15) 0.88931(16) -0.1002(4) 0.0257(7) Uani 1 1 d .
H20A H 0.3384 0.8528 -0.1370 0.039 Uiso 1 1 calc R
H20B H 0.3971 0.8891 -0.1195 0.039 Uiso 1 1 calc R
H20C H 0.3375 0.9218 -0.1561 0.039 Uiso 1 1 calc R
C21 C 0.23015(16) 1.02953(15) 0.3858(5) 0.0316(8) Uani 1 1 d .
H21A H 0.1907 1.0463 0.3914 0.038 Uiso 1 1 calc R
H21B H 0.2481 1.0242 0.4897 0.038 Uiso 1 1 calc R
C22 C 0.26693(17) 1.05216(14) 0.2671(5) 0.0328(10) Uani 1 1 d .
H22 H 0.3078 1.0603 0.2991 0.039 Uiso 1 1 calc R
C23 C 0.25606(16) 1.05310(15) 0.1052(5) 0.0295(9) Uani 1 1 d .
H23A H 0.2897 1.0623 0.0379 0.035 Uiso 1 1 calc R
H23B H 0.2202 1.0732 0.0723 0.035 Uiso 1 1 calc R

loop_
_atom_site_aniso_label
_atom_site_aniso_U_11
_atom_site_aniso_U_22
_atom_site_aniso_U_33
_atom_site_aniso_U_23
_atom_site_aniso_U_13
_atom_site_aniso_U_12
Dy1 0.01291(7) 0.00943(7) 0.01906(6) -0.00085(5) -0.00400(5) -0.00014(5)
C1 0.0151(14) 0.0166(15) 0.0184(16) 0.0021(12) -0.0042(11) -0.0029(11)
C2 0.0132(14) 0.0170(14) 0.0185(15) -0.0030(11) -0.0027(11) -0.0031(11)
C3 0.0122(13) 0.0138(13) 0.0208(17) -0.0003(12) -0.0024(12) -0.0033(10)
C4 0.0137(14) 0.0153(14) 0.0205(15) -0.0031(11) -0.0029(11) -0.0033(11)
C5 0.0120(13) 0.0145(14) 0.0241(15) -0.0042(12) -0.0048(11) -0.0009(11)
C6 0.0330(17) 0.0285(17) 0.0266(17) 0.0100(16) -0.0085(16) -0.0095(13)
C7 0.0187(15) 0.0280(17) 0.0237(16) -0.0109(13) -0.0014(12) -0.0018(13)
C8 0.0201(15) 0.0164(15) 0.0331(19) 0.0071(13) -0.0044(13) -0.0029(12)
C9 0.0258(17) 0.0347(19) 0.0223(17) -0.0056(14) 0.0026(14) -0.0049(14)
C10 0.0212(15) 0.0178(15) 0.043(2) -0.0036(14) -0.0075(14) 0.0046(12)
C11 0.0143(13) 0.0166(13) 0.0196(14) 0.0027(14) -0.0019(13) -0.0009(11)
C12 0.0136(13) 0.0165(13) 0.0170(15) 0.0000(13) -0.0039(12) 0.0009(11)
C13 0.0139(13) 0.0146(13) 0.0189(15) 0.0015(12) -0.0056(12) 0.0034(10)
C14 0.0135(13) 0.0140(13) 0.0177(14) -0.0011(14) -0.0050(13) 0.0040(10)
C15 0.0142(14) 0.0184(15) 0.0139(15) -0.0001(12) -0.0013(11) 0.0034(11)
C16 0.0217(16) 0.0218(16) 0.0273(17) 0.0022(13) 0.0004(13) -0.0065(13)
C17 0.0213(16) 0.0219(17) 0.0206(17) -0.0057(13) -0.0055(13) 0.0021(13)
C18 0.0256(17) 0.0243(17) 0.0176(15) 0.0053(12) -0.0003(12) 0.0003(13)
C19 0.0206(15) 0.0152(15) 0.0249(16) -0.0026(12) -0.0064(12) 0.0016(12)
C20 0.0270(18) 0.0344(19) 0.0156(16) -0.0024(14) 0.0000(13) -0.0028(14)
C21 0.0231(17) 0.0261(18) 0.045(2) -0.0175(16) -0.0078(16) 0.0051(14)
C22 0.0271(18) 0.0091(15) 0.062(3) -0.0102(15) -0.0114(17) 0.0027(13)
C23 0.0234(18) 0.0140(16) 0.051(3) 0.0052(15) -0.0051(16) -0.0010(12)

loop_
_atom_type_symbol
_atom_type_description
_atom_type_scat_dispersion_real
_atom_type_scat_dispersion_imag
_atom_type_scat_source
C C 0.0033 0.0016 'International Tables Vol C Tables 4.2.6.8 and 6.1.1.4'
H H 0.0000 0.0000 'International Tables Vol C Tables 4.2.6.8 and 6.1.1.4'
Dy Dy -0.1892 4.4098 'International Tables Vol C Tables 4.2.6.8 and 6.1.1.4'

loop_
_geom_angle_atom_site_label_1
_geom_angle_atom_site_label_2
_geom_angle_atom_site_label_3
_geom_angle
C23 Dy1 C21 57.26(13)
C23 Dy1 C22 30.83(12)
C21 Dy1 C22 31.06(12)
C23 Dy1 C13 128.51(10)
C21 Dy1 C13 101.86(11)
C22 Dy1 C13 107.38(11)
C23 Dy1 C14 132.40(10)
C21 Dy1 C14 132.30(11)
C22 Dy1 C14 127.84(10)
C13 Dy1 C14 31.33(10)
C23 Dy1 C1 84.69(11)
C21 Dy1 C1 108.58(11)
C22 Dy1 C1 108.37(11)
C13 Dy1 C1 144.25(9)
C14 Dy1 C1 118.34(9)
C23 Dy1 C15 102.25(10)
C21 Dy1 C15 128.95(10)
C22 Dy1 C15 107.74(11)
C13 Dy1 C15 51.56(9)
C14 Dy1 C15 31.13(9)
C1 Dy1 C15 115.70(10)
C23 Dy1 C2 113.94(11)
C21 Dy1 C2 132.93(10)
C22 Dy1 C2 139.45(11)
C13 Dy1 C2 113.17(9)
C14 Dy1 C2 89.64(9)
C1 Dy1 C2 31.08(9)
C15 Dy1 C2 97.81(9)
C23 Dy1 C12 97.32(10)
C21 Dy1 C12 83.18(10)
C22 Dy1 C12 78.45(10)
C13 Dy1 C12 31.21(8)
C14 Dy1 C12 51.42(9)
C1 Dy1 C12 166.81(9)
C15 Dy1 C12 51.12(10)
C2 Dy1 C12 140.99(9)
C23 Dy1 C3 132.87(10)
C21 Dy1 C3 116.03(10)
C22 Dy1 C3 141.11(10)
C13 Dy1 C3 98.50(9)
C14 Dy1 C3 88.69(9)
C1 Dy1 C3 51.33(9)
C15 Dy1 C3 111.07(9)
C2 Dy1 C3 31.31(9)
C12 Dy1 C3 129.47(9)
C23 Dy1 C4 110.76(11)
C21 Dy1 C4 86.59(10)
C22 Dy1 C4 110.72(11)
C13 Dy1 C4 114.34(9)
C14 Dy1 C4 116.01(9)
C1 Dy1 C4 51.06(10)
C15 Dy1 C4 141.54(9)
C2 Dy1 C4 51.13(9)
C12 Dy1 C4 138.12(9)
C3 Dy1 C4 30.56(9)
C23 Dy1 C5 83.16(11)
C21 Dy1 C5 82.15(10)
C22 Dy1 C5 93.91(10)
C13 Dy1 C5 145.02(9)
C14 Dy1 C5 138.23(9)
C1 Dy1 C5 30.93(9)
C15 Dy1 C5 146.31(9)
C2 Dy1 C5 51.13(9)
C12 Dy1 C5 162.18(9)
C3 Dy1 C5 50.81(9)
C4 Dy1 C5 30.70(9)
C5 C1 C2 108.4(3)
C5 C1 C6 126.7(3)
C2 C1 C6 124.6(3)
C5 C1 Dy1 75.94(17)
C2 C1 Dy1 74.98(16)
C6 C1 Dy1 120.6(2)
C1 C2 C3 107.3(3)
C1 C2 C7 124.4(3)
C3 C2 C7 127.5(3)
C1 C2 Dy1 73.94(16)
C3 C2 Dy1 74.94(15)
C7 C2 Dy1 124.4(2)
C4 C3 C2 107.8(3)
C4 C3 C8 124.1(3)
C2 C3 C8 127.3(3)
C4 C3 Dy1 74.86(16)
C2 C3 Dy1 73.75(15)
C8 C3 Dy1 125.00(19)
C3 C4 C5 108.6(3)
C3 C4 C9 125.2(3)
C5 C4 C9 125.9(3)
C3 C4 Dy1 74.59(16)
C5 C4 Dy1 74.80(17)
C9 C4 Dy1 121.16(19)
C4 C5 C1 107.8(3)
C4 C5 C10 125.5(3)
C1 C5 C10 126.0(3)
C4 C5 Dy1 74.50(17)
C1 C5 Dy1 73.13(16)
C10 C5 Dy1 125.8(2)
C1 C6 H6A 109.5
C1 C6 H6B 109.5
H6A C6 H6B 109.5
C1 C6 H6C 109.5
H6A C6 H6C 109.5
H6B C6 H6C 109.5
C2 C7 H7A 109.5
C2 C7 H7B 109.5
H7A C7 H7B 109.5
C2 C7 H7C 109.5
H7A C7 H7C 109.5
H7B C7 H7C 109.5
C3 C8 H8A 109.5
C3 C8 H8B 109.5
H8A C8 H8B 109.5
C3 C8 H8C 109.5
H8A C8 H8C 109.5
H8B C8 H8C 109.5
C4 C9 H9A 109.5
C4 C9 H9B 109.5
H9A C9 H9B 109.5
C4 C9 H9C 109.5
H9A C9 H9C 109.5
H9B C9 H9C 109.5
C5 C10 H10A 109.5
C5 C10 H10B 109.5
H10A C10 H10B 109.5
C5 C10 H10C 109.5
H10A C10 H10C 109.5
H10B C10 H10C 109.5
C12 C11 C15 108.3(3)
C12 C11 C16 126.9(3)
C15 C11 C16 124.5(3)
C12 C11 Dy1 73.74(16)
C15 C11 Dy1 73.58(15)
C16 C11 Dy1 123.7(2)
C11 C12 C13 108.0(3)
C11 C12 C17 127.0(3)
C13 C12 C17 124.5(3)
C11 C12 Dy1 75.62(17)
C13 C12 Dy1 72.95(15)
C17 C12 Dy1 123.46(19)
C14 C13 C12 107.9(3)
C14 C13 C18 127.1(3)
C12 C13 C18 124.9(3)
C14 C13 Dy1 74.97(16)
C12 C13 Dy1 75.84(16)
C18 C13 Dy1 118.09(19)
C13 C14 C15 107.8(2)
C13 C14 C19 126.4(3)
C15 C14 C19 124.9(3)
C13 C14 Dy1 73.70(15)
C15 C14 Dy1 75.15(15)
C19 C14 Dy1 125.28(18)
C11 C15 C14 107.9(3)
C11 C15 C20 125.7(3)
C14 C15 C20 126.1(3)
C11 C15 Dy1 75.62(16)
C14 C15 Dy1 73.71(15)
C20 C15 Dy1 121.22(19)
C11 C16 H16A 109.5
C11 C16 H16B 109.5
H16A C16 H16B 109.5
C11 C16 H16C 109.5
H16A C16 H16C 109.5
H16B C16 H16C 109.5
C12 C17 H17A 109.5
C12 C17 H17B 109.5
H17A C17 H17B 109.5
C12 C17 H17C 109.5
H17A C17 H17C 109.5
H17B C17 H17C 109.5
C13 C18 H18A 109.5
C13 C18 H18B 109.5
H18A C18 H18B 109.5
C13 C18 H18C 109.5
H18A C18 H18C 109.5
H18B C18 H18C 109.5
C14 C19 H19A 109.5
C14 C19 H19B 109.5
H19A C19 H19B 109.5
C14 C19 H19C 109.5
H19A C19 H19C 109.5
H19B C19 H19C 109.5
C15 C20 H20A 109.5
C15 C20 H20B 109.5
H20A C20 H20B 109.5
C15 C20 H20C 109.5
H20A C20 H20C 109.5
H20B C20 H20C 109.5
C22 C21 Dy1 74.8(2)
C22 C21 H21A 116.0
Dy1 C21 H21A 116.0
C22 C21 H21B 116.0
Dy1 C21 H21B 116.0
H21A C21 H21B 113.0
C23 C22 C21 127.0(4)
C23 C22 Dy1 73.6(2)
C21 C22 Dy1 74.14(18)
C23 C22 H22 115.8
C21 C22 H22 115.8
Dy1 C22 H22 115.8
C22 C23 Dy1 75.5(2)
C22 C23 H23A 115.9
Dy1 C23 H23A 115.9
C22 C23 H23B 115.9
Dy1 C23 H23B 115.9
H23A C23 H23B 112.9

loop_
_geom_bond_atom_site_label_1
_geom_bond_atom_site_label_2
_geom_bond_distance
Dy1 C23 2.587(3)
Dy1 C21 2.602(3)
Dy1 C22 2.610(3)
Dy1 C13 2.619(3)
Dy1 C14 2.636(3)
Dy1 C1 2.642(3)
Dy1 C15 2.654(3)
Dy1 C2 2.655(3)
Dy1 C12 2.656(3)
Dy1 C3 2.671(3)
Dy1 C4 2.674(3)
Dy1 C5 2.678(3)
C1 C5 1.419(4)
C1 C2 1.419(4)
C1 C6 1.511(5)
C2 C3 1.437(4)
C2 C7 1.499(4)
C3 C4 1.408(4)
C3 C8 1.506(4)
C4 C5 1.417(4)
C4 C9 1.509(4)
C5 C10 1.504(4)
C6 H6A 0.9600
C6 H6B 0.9600
C6 H6C 0.9600
C7 H7A 0.9600
C7 H7B 0.9600
C7 H7C 0.9600
C8 H8A 0.9600
C8 H8B 0.9600
C8 H8C 0.9600
C9 H9A 0.9600
C9 H9B 0.9600
C9 H9C 0.9600
C10 H10A 0.9600
C10 H10B 0.9600
C10 H10C 0.9600
C11 C12 1.410(5)
C11 C15 1.417(4)
C11 C16 1.506(4)
C12 C13 1.420(4)
C12 C17 1.515(4)
C13 C14 1.419(5)
C13 C18 1.511(4)
C14 C15 1.420(4)
C14 C19 1.508(4)
C15 C20 1.515(4)
C16 H16A 0.9600
C16 H16B 0.9600
C16 H16C 0.9600
C17 H17A 0.9600
C17 H17B 0.9600
C17 H17C 0.9600
C18 H18A 0.9600
C18 H18B 0.9600
C18 H18C 0.9600
C19 H19A 0.9600
C19 H19B 0.9600
C19 H19C 0.9600
C20 H20A 0.9600
C20 H20B 0.9600
C20 H20C 0.9600
C21 C22 1.396(6)
C21 H21A 0.9700
C21 H21B 0.9700
C22 C23 1.382(5)
C22 H22 0.9800
C23 H23A 0.9700
C23 H23B 0.9700

loop_
_geom_torsion_atom_site_label_1
_geom_torsion_atom_site_label_2
_geom_torsion_atom_site_label_3
_geom_torsion_atom_site_label_4
_geom_torsion
C23 Dy1 C1 C5 -85.5(2)
C21 Dy1 C1 C5 -32.7(2)
C22 Dy1 C1 C5 -65.5(2)
C13 Dy1 C1 C5 114.2(2)
C14 Dy1 C1 C5 138.46(17)
C15 Dy1 C1 C5 173.41(17)
C2 Dy1 C1 C5 113.8(3)
C12 Dy1 C1 C5 175.0(3)
C3 Dy1 C1 C5 76.18(19)
C4 Dy1 C1 C5 36.65(17)
C23 Dy1 C1 C2 160.7(2)
C21 Dy1 C1 C2 -146.53(18)
C22 Dy1 C1 C2 -179.33(18)
C13 Dy1 C1 C2 0.4(3)
C14 Dy1 C1 C2 24.7(2)
C15 Dy1 C1 C2 59.60(19)
C12 Dy1 C1 C2 61.2(5)
C3 Dy1 C1 C2 -37.63(16)
C4 Dy1 C1 C2 -77.16(18)
C5 Dy1 C1 C2 -113.8(3)
C23 Dy1 C1 C6 39.0(3)
C21 Dy1 C1 C6 91.8(3)
C22 Dy1 C1 C6 59.0(3)
C13 Dy1 C1 C6 -121.2(2)
C14 Dy1 C1 C6 -97.0(3)
C15 Dy1 C1 C6 -62.0(3)
C2 Dy1 C1 C6 -121.6(3)
C12 Dy1 C1 C6 -60.5(5)
C3 Dy1 C1 C6 -159.3(3)
C4 Dy1 C1 C6 161.2(3)
C5 Dy1 C1 C6 124.6(3)
C5 C1 C2 C3 -1.2(3)
C6 C1 C2 C3 -174.8(3)
Dy1 C1 C2 C3 68.10(19)
C5 C1 C2 C7 169.7(3)
C6 C1 C2 C7 -3.9(5)
Dy1 C1 C2 C7 -121.1(3)
C5 C1 C2 Dy1 -69.3(2)
C6 C1 C2 Dy1 117.1(3)
C23 Dy1 C2 C1 -21.2(2)
C21 Dy1 C2 C1 45.6(2)
C22 Dy1 C2 C1 1.0(3)
C13 Dy1 C2 C1 -179.74(17)
C14 Dy1 C2 C1 -158.46(19)
C15 Dy1 C2 C1 -128.33(18)
C12 Dy1 C2 C1 -161.47(17)
C3 Dy1 C2 C1 113.5(3)
C4 Dy1 C2 C1 76.91(19)
C5 Dy1 C2 C1 37.16(17)
C23 Dy1 C2 C3 -134.63(18)
C21 Dy1 C2 C3 -67.9(2)
C22 Dy1 C2 C3 -112.5(2)
C13 Dy1 C2 C3 66.79(18)
C14 Dy1 C2 C3 88.07(18)
C1 Dy1 C2 C3 -113.5(3)
C15 Dy1 C2 C3 118.20(17)
C12 Dy1 C2 C3 85.1(2)
C4 Dy1 C2 C3 -36.56(16)
C5 Dy1 C2 C3 -76.31(18)
C23 Dy1 C2 C7 99.9(3)
C21 Dy1 C2 C7 166.6(2)
C22 Dy1 C2 C7 122.0(3)
C13 Dy1 C2 C7 -58.7(3)
C14 Dy1 C2 C7 -37.4(3)
C1 Dy1 C2 C7 121.0(3)
C15 Dy1 C2 C7 -7.3(3)
C12 Dy1 C2 C7 -40.4(3)
C3 Dy1 C2 C7 -125.5(3)
C4 Dy1 C2 C7 -162.0(3)
C5 Dy1 C2 C7 158.2(3)
C1 C2 C3 C4 0.3(3)
C7 C2 C3 C4 -170.2(3)
Dy1 C2 C3 C4 67.69(19)
C1 C2 C3 C8 170.6(3)
C7 C2 C3 C8 0.2(5)
Dy1 C2 C3 C8 -121.9(3)
C1 C2 C3 Dy1 -67.4(2)
C7 C2 C3 Dy1 122.1(3)
C23 Dy1 C3 C4 -51.6(2)
C21 Dy1 C3 C4 16.8(2)
C22 Dy1 C3 C4 -7.3(3)
C13 Dy1 C3 C4 124.51(18)
C14 Dy1 C3 C4 154.4(2)
C1 Dy1 C3 C4 -76.84(19)
C15 Dy1 C3 C4 176.49(17)
C2 Dy1 C3 C4 -114.2(2)
C12 Dy1 C3 C4 120.15(18)
C5 Dy1 C3 C4 -36.75(17)
C23 Dy1 C3 C2 62.6(2)
C21 Dy1 C3 C2 130.97(18)
C22 Dy1 C3 C2 106.9(2)
C13 Dy1 C3 C2 -121.31(17)
C14 Dy1 C3 C2 -91.46(18)
C1 Dy1 C3 C2 37.34(17)
C15 Dy1 C3 C2 -69.33(18)
C12 Dy1 C3 C2 -125.68(17)
C4 Dy1 C3 C2 114.2(2)
C5 Dy1 C3 C2 77.43(18)
C23 Dy1 C3 C8 -172.9(2)
C21 Dy1 C3 C8 -104.5(3)
C22 Dy1 C3 C8 -128.6(3)
C13 Dy1 C3 C8 3.2(3)
C14 Dy1 C3 C8 33.1(2)
C1 Dy1 C3 C8 161.9(3)
C15 Dy1 C3 C8 55.2(3)
C2 Dy1 C3 C8 124.5(3)
C12 Dy1 C3 C8 -1.1(3)
C4 Dy1 C3 C8 -121.3(3)
C5 Dy1 C3 C8 -158.0(3)
C2 C3 C4 C5 0.7(3)
C8 C3 C4 C5 -170.0(3)
Dy1 C3 C4 C5 67.7(2)
C2 C3 C4 C9 175.5(3)
C8 C3 C4 C9 4.8(4)
Dy1 C3 C4 C9 -117.5(3)
C2 C3 C4 Dy1 -66.94(19)
C8 C3 C4 Dy1 122.3(3)
C23 Dy1 C4 C3 142.09(19)
C21 Dy1 C4 C3 -164.92(19)
C22 Dy1 C4 C3 175.12(19)
C13 Dy1 C4 C3 -63.4(2)
C14 Dy1 C4 C3 -28.8(2)
C1 Dy1 C4 C3 77.78(19)
C15 Dy1 C4 C3 -5.3(2)
C2 Dy1 C4 C3 37.51(17)
C12 Dy1 C4 C3 -89.1(2)
C5 Dy1 C4 C3 114.7(3)
C23 Dy1 C4 C5 27.4(2)
C21 Dy1 C4 C5 80.35(19)
C22 Dy1 C4 C5 60.4(2)
C13 Dy1 C4 C5 -178.17(16)
C14 Dy1 C4 C5 -143.50(17)
C1 Dy1 C4 C5 -36.95(17)
C15 Dy1 C4 C5 -120.00(19)
C2 Dy1 C4 C5 -77.22(19)
C12 Dy1 C4 C5 156.19(16)
C3 Dy1 C4 C5 -114.7(3)
C23 Dy1 C4 C9 -95.7(3)
C21 Dy1 C4 C9 -42.8(3)
C22 Dy1 C4 C9 -62.7(3)
C13 Dy1 C4 C9 58.7(3)
C14 Dy1 C4 C9 93.4(3)
C1 Dy1 C4 C9 -160.0(3)
C15 Dy1 C4 C9 116.9(2)
C2 Dy1 C4 C9 159.7(3)
C12 Dy1 C4 C9 33.1(3)
C3 Dy1 C4 C9 122.2(3)
C5 Dy1 C4 C9 -123.1(3)
C3 C4 C5 C1 -1.4(3)
C9 C4 C5 C1 -176.2(3)
Dy1 C4 C5 C1 66.1(2)
C3 C4 C5 C10 169.2(3)
C9 C4 C5 C10 -5.5(5)
Dy1 C4 C5 C10 -123.3(3)
C3 C4 C5 Dy1 -67.5(2)
C9 C4 C5 Dy1 117.7(3)
C2 C1 C5 C4 1.6(3)
C6 C1 C5 C4 175.1(3)
Dy1 C1 C5 C4 -67.0(2)
C2 C1 C5 C10 -169.0(3)
C6 C1 C5 C10 4.5(5)
Dy1 C1 C5 C10 122.4(3)
C2 C1 C5 Dy1 68.6(2)
C6 C1 C5 Dy1 -117.9(3)
C23 Dy1 C5 C4 -154.3(2)
C21 Dy1 C5 C4 -96.58(19)
C22 Dy1 C5 C4 -125.40(19)
C13 Dy1 C5 C4 2.9(3)
C14 Dy1 C5 C4 53.4(2)
C1 Dy1 C5 C4 114.6(3)
C15 Dy1 C5 C4 103.8(2)
C2 Dy1 C5 C4 77.22(18)
C12 Dy1 C5 C4 -61.7(4)
C3 Dy1 C5 C4 36.57(17)
C23 Dy1 C5 C1 91.1(2)
C21 Dy1 C5 C1 148.9(2)
C22 Dy1 C5 C1 120.0(2)
C13 Dy1 C5 C1 -111.7(2)
C14 Dy1 C5 C1 -61.2(2)
C15 Dy1 C5 C1 -10.8(3)
C2 Dy1 C5 C1 -37.34(17)
C12 Dy1 C5 C1 -176.3(3)
C3 Dy1 C5 C1 -77.99(19)
C4 Dy1 C5 C1 -114.6(3)
C23 Dy1 C5 C10 -31.5(3)
C21 Dy1 C5 C10 26.3(3)
C22 Dy1 C5 C10 -2.5(3)
C13 Dy1 C5 C10 125.8(3)
C14 Dy1 C5 C10 176.3(2)
C1 Dy1 C5 C10 -122.6(3)
C15 Dy1 C5 C10 -133.3(2)
C2 Dy1 C5 C10 -159.9(3)
C12 Dy1 C5 C10 61.2(4)
C3 Dy1 C5 C10 159.4(3)
C4 Dy1 C5 C10 122.9(3)
C23 Dy1 C11 C12 116.80(18)
C21 Dy1 C11 C12 61.36(19)
C22 Dy1 C11 C12 85.88(19)
C13 Dy1 C11 C12 -37.28(16)
C14 Dy1 C11 C12 -77.86(19)
C1 Dy1 C11 C12 -168.83(16)
C15 Dy1 C11 C12 -115.2(2)
C2 Dy1 C11 C12 -127.96(17)
C3 Dy1 C11 C12 -86.9(2)
C4 Dy1 C11 C12 -47.0(4)
C5 Dy1 C11 C12 151.5(3)
C23 Dy1 C11 C15 -127.96(19)
C21 Dy1 C11 C15 176.60(19)
C22 Dy1 C11 C15 -158.9(2)
C13 Dy1 C11 C15 77.96(18)
C14 Dy1 C11 C15 37.39(17)
C1 Dy1 C11 C15 -53.6(2)
C2 Dy1 C11 C15 -12.7(2)
C12 Dy1 C11 C15 115.2(2)
C3 Dy1 C11 C15 28.3(3)
C4 Dy1 C11 C15 68.2(5)
C5 Dy1 C11 C15 -93.3(3)
C23 Dy1 C11 C16 -7.0(3)
C21 Dy1 C11 C16 -62.5(3)
C22 Dy1 C11 C16 -37.9(3)
C13 Dy1 C11 C16 -161.1(3)
C14 Dy1 C11 C16 158.3(3)
C1 Dy1 C11 C16 67.3(3)
C15 Dy1 C11 C16 120.9(4)
C2 Dy1 C11 C16 108.2(3)
C12 Dy1 C11 C16 -123.8(3)
C3 Dy1 C11 C16 149.3(2)
C4 Dy1 C11 C16 -170.8(3)
C5 Dy1 C11 C16 27.7(5)
C15 C11 C12 C13 0.3(3)
C16 C11 C12 C13 -173.4(3)
Dy1 C11 C12 C13 66.31(19)
C15 C11 C12 C17 172.7(3)
C16 C11 C12 C17 -1.0(5)
Dy1 C11 C12 C17 -121.3(3)
C15 C11 C12 Dy1 -66.02(19)
C16 C11 C12 Dy1 120.3(3)
C23 Dy1 C12 C11 -63.35(19)
C21 Dy1 C12 C11 -118.98(19)
C22 Dy1 C12 C11 -87.86(19)
C13 Dy1 C12 C11 114.4(3)
C14 Dy1 C12 C11 76.75(19)
C1 Dy1 C12 C11 34.7(5)
C15 Dy1 C12 C11 36.51(16)
C2 Dy1 C12 C11 80.6(2)
C3 Dy1 C12 C11 122.73(17)
C4 Dy1 C12 C11 163.91(16)
C5 Dy1 C12 C11 -153.8(3)
C23 Dy1 C12 C13 -177.73(19)
C21 Dy1 C12 C13 126.64(19)
C22 Dy1 C12 C13 157.8(2)
C14 Dy1 C12 C13 -37.63(17)
C1 Dy1 C12 C13 -79.7(4)
C15 Dy1 C12 C13 -77.87(18)
C2 Dy1 C12 C13 -33.8(3)
C3 Dy1 C12 C13 8.3(2)
C4 Dy1 C12 C13 49.5(2)
C5 Dy1 C12 C13 91.9(3)
C23 Dy1 C12 C17 61.8(3)
C21 Dy1 C12 C17 6.1(3)
C22 Dy1 C12 C17 37.3(2)
C13 Dy1 C12 C17 -120.5(3)
C14 Dy1 C12 C17 -158.1(3)
C1 Dy1 C12 C17 159.8(4)
C15 Dy1 C12 C17 161.6(3)
C2 Dy1 C12 C17 -154.3(2)
C3 Dy1 C12 C17 -112.1(2)
C4 Dy1 C12 C17 -71.0(3)
C5 Dy1 C12 C17 -28.6(4)
C11 C12 C13 C14 0.6(3)
C17 C12 C13 C14 -172.0(3)
Dy1 C12 C13 C14 68.73(19)
C11 C12 C13 C18 177.3(3)
C17 C12 C13 C18 4.7(4)
Dy1 C12 C13 C18 -114.6(3)
C11 C12 C13 Dy1 -68.1(2)
C17 C12 C13 Dy1 119.3(3)
C23 Dy1 C13 C14 -110.49(19)
C21 Dy1 C13 C14 -167.87(17)
C22 Dy1 C13 C14 -136.23(18)
C1 Dy1 C13 C14 44.0(2)
C15 Dy1 C13 C14 -37.07(16)
C2 Dy1 C13 C14 44.26(18)
C12 Dy1 C13 C14 -113.4(3)
C3 Dy1 C13 C14 73.13(18)
C4 Dy1 C13 C14 100.51(17)
C5 Dy1 C13 C14 98.9(2)
C23 Dy1 C13 C12 2.9(2)
C21 Dy1 C13 C12 -54.50(19)
C22 Dy1 C13 C12 -22.9(2)
C14 Dy1 C13 C12 113.4(3)
C1 Dy1 C13 C12 157.40(17)
C15 Dy1 C13 C12 76.30(19)
C2 Dy1 C13 C12 157.63(17)
C3 Dy1 C13 C12 -173.49(18)
C4 Dy1 C13 C12 -146.12(17)
C5 Dy1 C13 C12 -147.75(18)
C23 Dy1 C13 C18 125.2(2)
C21 Dy1 C13 C18 67.8(2)
C22 Dy1 C13 C18 99.4(2)
C14 Dy1 C13 C18 -124.3(3)
C1 Dy1 C13 C18 -80.3(3)
C15 Dy1 C13 C18 -161.4(3)
C2 Dy1 C13 C18 -80.1(2)
C12 Dy1 C13 C18 122.3(3)
C3 Dy1 C13 C18 -51.2(2)
C4 Dy1 C13 C18 -23.8(2)
C5 Dy1 C13 C18 -25.5(3)
C12 C13 C14 C15 -1.3(3)
C18 C13 C14 C15 -177.9(3)
Dy1 C13 C14 C15 68.01(19)
C12 C13 C14 C19 168.5(3)
C18 C13 C14 C19 -8.0(4)
Dy1 C13 C14 C19 -122.1(3)
C12 C13 C14 Dy1 -69.31(19)
C18 C13 C14 Dy1 114.1(3)
C23 Dy1 C14 C13 97.0(2)
C21 Dy1 C14 C13 16.1(2)
C22 Dy1 C14 C13 56.7(2)
C1 Dy1 C14 C13 -152.52(15)
C15 Dy1 C14 C13 114.0(2)
C2 Dy1 C14 C13 -140.09(17)
C12 Dy1 C14 C13 37.49(16)
C3 Dy1 C14 C13 -108.79(17)
C4 Dy1 C14 C13 -94.62(17)
C5 Dy1 C14 C13 -121.74(18)
C23 Dy1 C14 C15 -17.1(3)
C21 Dy1 C14 C15 -97.9(2)
C22 Dy1 C14 C15 -57.3(2)
C13 Dy1 C14 C15 -114.0(2)
C1 Dy1 C14 C15 93.43(18)
C2 Dy1 C14 C15 105.86(18)
C12 Dy1 C14 C15 -76.56(19)
C3 Dy1 C14 C15 137.2(2)
C4 Dy1 C14 C15 151.33(16)
C5 Dy1 C14 C15 124.21(17)
C23 Dy1 C14 C19 -139.6(3)
C21 Dy1 C14 C19 139.5(3)
C22 Dy1 C14 C19 -179.9(3)
C13 Dy1 C14 C19 123.4(3)
C1 Dy1 C14 C19 -29.1(3)
C15 Dy1 C14 C19 -122.6(4)
C2 Dy1 C14 C19 -16.7(3)
C12 Dy1 C14 C19 160.9(3)
C3 Dy1 C14 C19 14.6(3)
C4 Dy1 C14 C19 28.8(3)
C5 Dy1 C14 C19 1.6(4)
C12 C11 C15 C14 -1.1(3)
C16 C11 C15 C14 172.8(3)
Dy1 C11 C15 C14 -67.22(19)
C12 C11 C15 C20 -175.5(3)
C16 C11 C15 C20 -1.7(5)
Dy1 C11 C15 C20 118.3(3)
C12 C11 C15 Dy1 66.13(19)
C16 C11 C15 Dy1 -120.0(3)
C13 C14 C15 C11 1.5(3)
C19 C14 C15 C11 -168.5(3)
Dy1 C14 C15 C11 68.51(19)
C13 C14 C15 C20 175.9(3)
C19 C14 C15 C20 5.9(4)
Dy1 C14 C15 C20 -117.1(3)
C13 C14 C15 Dy1 -67.03(18)
C19 C14 C15 Dy1 122.9(3)
C23 Dy1 C15 C11 53.3(2)
C21 Dy1 C15 C11 -4.3(2)
C22 Dy1 C15 C11 21.8(2)
C13 Dy1 C15 C11 -76.62(19)
C14 Dy1 C15 C11 -113.9(3)
C1 Dy1 C15 C11 143.22(18)
C2 Dy1 C15 C11 169.92(18)
C12 Dy1 C15 C11 -36.32(17)
C3 Dy1 C15 C11 -160.69(17)
C4 Dy1 C15 C11 -157.82(17)
C5 Dy1 C15 C11 149.33(18)
C23 Dy1 C15 C14 167.18(19)
C21 Dy1 C15 C14 109.6(2)
C22 Dy1 C15 C14 135.73(19)
C13 Dy1 C15 C14 37.31(17)
C1 Dy1 C15 C14 -102.85(18)
C2 Dy1 C15 C14 -76.15(19)
C12 Dy1 C15 C14 77.62(19)
C3 Dy1 C15 C14 -46.8(2)
C4 Dy1 C15 C14 -43.9(2)
C5 Dy1 C15 C14 -96.7(2)
C23 Dy1 C15 C20 -70.0(3)
C21 Dy1 C15 C20 -127.6(3)
C22 Dy1 C15 C20 -101.5(3)
C13 Dy1 C15 C20 160.1(3)
C14 Dy1 C15 C20 122.8(3)
C1 Dy1 C15 C20 19.9(3)
C2 Dy1 C15 C20 46.6(3)
C12 Dy1 C15 C20 -159.6(3)
C3 Dy1 C15 C20 76.0(3)
C4 Dy1 C15 C20 78.9(3)
C5 Dy1 C15 C20 26.0(3)
C23 Dy1 C21 C22 -24.4(2)
C13 Dy1 C21 C22 104.1(2)
C14 Dy1 C21 C22 95.6(2)
C1 Dy1 C21 C22 -95.0(2)
C15 Dy1 C21 C22 54.4(3)
C2 Dy1 C21 C22 -117.8(2)
C12 Dy1 C21 C22 78.9(2)
C3 Dy1 C21 C22 -150.2(2)
C4 Dy1 C21 C22 -141.8(2)
C5 Dy1 C21 C22 -111.2(2)
Dy1 C21 C22 C23 54.5(4)
C21 Dy1 C22 C23 -137.4(4)
C13 Dy1 C22 C23 138.5(2)
C14 Dy1 C22 C23 111.4(2)
C1 Dy1 C22 C23 -41.7(3)
C15 Dy1 C22 C23 84.2(2)
C2 Dy1 C22 C23 -42.2(3)
C12 Dy1 C22 C23 126.6(2)
C3 Dy1 C22 C23 -92.1(3)
C4 Dy1 C22 C23 -96.1(2)
C5 Dy1 C22 C23 -69.7(2)
C23 Dy1 C22 C21 137.4(4)
C13 Dy1 C22 C21 -84.1(2)
C14 Dy1 C22 C21 -111.2(2)
C1 Dy1 C22 C21 95.7(2)
C15 Dy1 C22 C21 -138.4(2)
C2 Dy1 C22 C21 95.2(3)
C12 Dy1 C22 C21 -96.0(2)
C3 Dy1 C22 C21 45.3(3)
C4 Dy1 C22 C21 41.3(2)
C5 Dy1 C22 C21 67.7(2)
C21 C22 C23 Dy1 -54.7(4)
C21 Dy1 C23 C22 24.5(2)
C13 Dy1 C23 C22 -54.0(3)
C14 Dy1 C23 C22 -95.2(3)
C1 Dy1 C23 C22 140.7(2)
C15 Dy1 C23 C22 -104.2(2)
C2 Dy1 C23 C22 151.4(2)
C12 Dy1 C23 C22 -52.5(2)
C3 Dy1 C23 C22 121.1(2)
C4 Dy1 C23 C22 95.9(2)
C5 Dy1 C23 C22 109.6(2)
